data_4311465
loop_
_publ_author_name
'Karl M. Kadish'
'Tuan D. Phan'
'Li-Lun Wang'
'Lingamallu Giribabu'
'Antoine Thuriere'
'Julien Wellhoff'
'Shurong Huang'
'Eric Van Caemelbecke'
'John L. Bear'

_publ_section_title
;
 Synthesis, Structural, Spectroscopic, and Electrochemical
 Characterization of High Oxidation State Diruthenium Complexes Containing
 Four Identical Unsymmetrical Bridging Ligands
;
_journal_name_full 'Inorganic Chemistry'
_journal_page_first 4825
_journal_page_last 4832
_journal_paper_doi 10.1021/ic0499594
_journal_volume 43
_journal_year 2004
_chemical_formula_sum 'C60 H34 F12 N8 Ru2'
_chemical_formula_weight 1297.09
_chemical_name_systematic
; 
 ? 
;
_space_group_IT_number 14
_symmetry_cell_setting monoclinic
_symmetry_space_group_name_Hall '-P 2ybc'
_symmetry_space_group_name_H-M 'P 1 21/c 1'
_atom_sites_solution_hydrogens geom
_atom_sites_solution_primary direct
_atom_sites_solution_secondary difmap
_audit_creation_method SHELXL-97
_cell_angle_alpha 90.00
_cell_angle_beta 101.145(1)
_cell_angle_gamma 90.00
_cell_formula_units_Z 4
_cell_length_a 11.0146(5)
_cell_length_b 19.7799(9)
_cell_length_c 24.1941(11)
_cell_measurement_reflns_used 6241
_cell_measurement_temperature 223(2)
_cell_measurement_theta_max 25.01
_cell_measurement_theta_min 1.88
_cell_volume 5171.7(4)
_computing_cell_refinement 'Bruker SAINT software (Bruker, 1999)'
_computing_data_collection 'Siemens SMART software (Siemens, 1996)'
_computing_data_reduction 'Bruker SAINT software (Bruker, 1999)'
_computing_structure_refinement 'SHELXL-97 (Sheldrick, 1997)'
_computing_structure_solution 'SHELXS-97 (Sheldrick, 1997)'
_diffrn_ambient_temperature 223(2)
_diffrn_detector_area_resol_mean 1K
_diffrn_measured_fraction_theta_full 0.996
_diffrn_measured_fraction_theta_max 0.996
_diffrn_measurement_device_type 'Siemens SMART CCD'
_diffrn_measurement_method CCD
_diffrn_radiation_monochromator graphite
_diffrn_radiation_source 'fine-focus sealed tube'
_diffrn_radiation_type MoK\a
_diffrn_radiation_wavelength 0.71073
_diffrn_reflns_av_R_equivalents 0.0235
_diffrn_reflns_av_sigmaI/netI 0.0126
_diffrn_reflns_limit_h_max 12
_diffrn_reflns_limit_h_min -13
_diffrn_reflns_limit_k_max 23
_diffrn_reflns_limit_k_min 0
_diffrn_reflns_limit_l_max 28
_diffrn_reflns_limit_l_min 0
_diffrn_reflns_number 27194
_diffrn_reflns_theta_full 25.01
_diffrn_reflns_theta_max 25.01
_diffrn_reflns_theta_min 1.88
_diffrn_standards_decay_% 0.0
_exptl_absorpt_coefficient_mu 0.678
_exptl_absorpt_correction_T_max 0.8585
_exptl_absorpt_correction_T_min 0.7691
_exptl_absorpt_correction_type empirical
_exptl_crystal_colour 'Extremely dark blue'
_exptl_crystal_density_diffrn 1.666
_exptl_crystal_density_method 'not measured'
_exptl_crystal_description Block
_exptl_crystal_F_000 2584
_exptl_crystal_size_max 0.35
_exptl_crystal_size_mid 0.35
_exptl_crystal_size_min 0.25
_refine_diff_density_max 0.327
_refine_diff_density_min -0.316
_refine_diff_density_rms 0.046
_refine_ls_extinction_coef 0.00030(4)
_refine_ls_extinction_expression Fc^*^=kFc[1+0.001xFc^2^\l^3^/sin(2\q)]^-1/4^
_refine_ls_extinction_method SHELXL
_refine_ls_goodness_of_fit_ref 1.052
_refine_ls_hydrogen_treatment mixed
_refine_ls_matrix_type full
_refine_ls_number_parameters 740
_refine_ls_number_reflns 9084
_refine_ls_number_restraints 0
_refine_ls_restrained_S_all 1.052
_refine_ls_R_factor_all 0.0276
_refine_ls_R_factor_gt 0.0204
_refine_ls_shift/su_max 0.015
_refine_ls_shift/su_mean 0.002
_refine_ls_structure_factor_coef Fsqd
_refine_ls_weighting_details 'calc w=1/[\s^2^(Fo^2^)+(0.0274P)^2^+3.4079P] where P=(Fo^2^+2Fc^2^)/3'
_refine_ls_weighting_scheme calc
_refine_ls_wR_factor_gt 0.0523
_refine_ls_wR_factor_ref 0.0571
_reflns_number_gt 7637
_reflns_number_total 9372
_reflns_threshold_expression >4sigma(I)
_cod_data_source_file ic0499594si20040106_022128.cif
_cod_data_source_block k636
_cod_depositor_comments
;
The following automatic conversions were performed:
'_symmetry_cell_setting' value 'Monoclinic' changed to 'monoclinic'
according to '/home/saulius/struct/CIF-dictionaries/cif_core.dic'
dictionary named 'cif_core.dic' version 2.4.1 from
2010-06-29.

'_exptl_absorpt_correction_type' value 'Empirical' changed to
'empirical' according to
'/home/saulius/struct/CIF-dictionaries/cif_core.dic' dictionary named
'cif_core.dic' version 2.4.1 from 2010-06-29.

Automatic conversion script
Id: cif_fix_enum 1527 2010-12-29 10:47:43Z saulius 
;
_cod_original_formula_sum 'C60 H34 N8 F12 Ru2'
_cod_database_code 4311465

loop_
_symmetry_equiv_pos_as_xyz
'x, y, z'
'-x, y+1/2, -z+1/2'
'-x, -y, -z'
'x, -y-1/2, z-1/2'

loop_
_atom_site_label
_atom_site_type_symbol
_atom_site_fract_x
_atom_site_fract_y
_atom_site_fract_z
_atom_site_U_iso_or_equiv
_atom_site_adp_type
_atom_site_occupancy
_atom_site_symmetry_multiplicity
_atom_site_calc_flag
_atom_site_refinement_flags
_atom_site_disorder_assembly
_atom_site_disorder_group
Ru1 Ru 0.879380(14) 0.351529(8) 0.650937(7) 0.02594(5) Uani 1 1 d . . .
Ru2 Ru 0.697571(14) 0.298824(8) 0.591121(6) 0.02343(5) Uani 1 1 d . . .
F1 F 0.86229(14) 0.32473(9) 0.45616(6) 0.0565(4) Uani 1 1 d . . .
F2 F 0.5250(2) 0.36442(11) 0.30975(6) 0.0838(6) Uani 1 1 d . . .
F3 F 0.50727(14) 0.43116(7) 0.49333(6) 0.0531(4) Uani 1 1 d . . .
F4 F 0.87056(13) 0.11691(7) 0.62255(5) 0.0472(3) Uani 1 1 d . . .
F5 F 0.6517(2) -0.02049(8) 0.48015(8) 0.0825(6) Uani 1 1 d . . .
F6 F 0.67890(14) 0.21147(7) 0.45035(5) 0.0480(3) Uani 1 1 d . . .
F7 F 0.53912(13) 0.28170(7) 0.73242(6) 0.0521(4) Uani 1 1 d . . .
F8 F 0.19151(14) 0.14905(9) 0.66372(9) 0.0760(6) Uani 1 1 d . . .
F9 F 0.53803(11) 0.13540(6) 0.58014(5) 0.0373(3) Uani 1 1 d . . .
F10 F 0.77423(16) 0.31040(8) 0.79193(6) 0.0577(4) Uani 1 1 d . . .
F11 F 0.9530(2) 0.47688(14) 0.91843(8) 0.1138(9) Uani 1 1 d . . .
F12 F 0.86021(18) 0.52350(8) 0.72507(8) 0.0738(5) Uani 1 1 d . . .
N1 N 0.88489(16) 0.43511(9) 0.60464(7) 0.0329(4) Uani 1 1 d . . .
N2 N 0.74238(16) 0.37758(9) 0.53707(7) 0.0308(4) Uani 1 1 d . . .
N3 N 0.97853(15) 0.30212(9) 0.59762(7) 0.0285(4) Uani 1 1 d . . .
N4 N 0.80840(15) 0.23355(8) 0.56180(7) 0.0264(4) Uani 1 1 d . . .
N5 N 0.87031(15) 0.25432(8) 0.69117(7) 0.0262(3) Uani 1 1 d . . .
N6 N 0.66396(14) 0.23602(8) 0.65039(7) 0.0247(3) Uani 1 1 d . . .
N7 N 0.59688(15) 0.37319(8) 0.62854(7) 0.0273(4) Uani 1 1 d . . .
N8 N 0.77035(15) 0.39370(9) 0.69868(7) 0.0295(4) Uani 1 1 d . . .
C1 C 0.9606(2) 0.48942(12) 0.62068(11) 0.0435(6) Uani 1 1 d . . .
H1 H 1.0097 0.4895 0.6571 0.052 Uiso 1 1 calc R . .
C2 C 0.9681(3) 0.54277(13) 0.58678(11) 0.0506(6) Uani 1 1 d . . .
H2 H 1.0220 0.5789 0.5990 0.061 Uiso 1 1 calc R . .
C3 C 0.8937(3) 0.54302(13) 0.53305(11) 0.0510(6) Uani 1 1 d . . .
H3 H 0.8962 0.5800 0.5089 0.061 Uiso 1 1 calc R . .
C4 C 0.8177(2) 0.48985(12) 0.51549(10) 0.0433(6) Uani 1 1 d . . .
H4 H 0.7678 0.4904 0.4793 0.052 Uiso 1 1 calc R . .
C5 C 0.8130(2) 0.43304(11) 0.55163(9) 0.0320(5) Uani 1 1 d . . .
C6 C 0.6858(2) 0.37579(11) 0.47843(9) 0.0343(5) Uani 1 1 d . . .
C7 C 0.7468(2) 0.34797(12) 0.43890(10) 0.0435(6) Uani 1 1 d . . .
C8 C 0.6952(3) 0.34270(14) 0.38216(10) 0.0546(7) Uani 1 1 d . . .
H8 H 0.7383 0.3226 0.3565 0.065 Uiso 1 1 calc R . .
C9 C 0.5785(3) 0.36816(15) 0.36537(10) 0.0565(7) Uani 1 1 d . . .
C10 C 0.5126(3) 0.39829(14) 0.40106(11) 0.0518(7) Uani 1 1 d . . .
H10 H 0.4332 0.4162 0.3880 0.062 Uiso 1 1 calc R . .
C11 C 0.5684(2) 0.40104(12) 0.45718(10) 0.0403(5) Uani 1 1 d . . .
C12 C 1.0981(2) 0.32014(12) 0.59762(9) 0.0365(5) Uani 1 1 d . . .
H12 H 1.1312 0.3574 0.6196 0.044 Uiso 1 1 calc R . .
C13 C 1.1720(2) 0.28708(13) 0.56753(11) 0.0449(6) Uani 1 1 d . . .
H13 H 1.2535 0.3018 0.5683 0.054 Uiso 1 1 calc R . .
C14 C 1.1249(2) 0.23105(13) 0.53552(10) 0.0448(6) Uani 1 1 d . . .
H14 H 1.1749 0.2068 0.5151 0.054 Uiso 1 1 calc R . .
C15 C 1.0059(2) 0.21184(12) 0.53420(9) 0.0357(5) Uani 1 1 d . . .
H15 H 0.9735 0.1739 0.5130 0.043 Uiso 1 1 calc R . .
C16 C 0.93050(18) 0.24882(10) 0.56476(8) 0.0277(4) Uani 1 1 d . . .
C17 C 0.77009(18) 0.16876(10) 0.53926(8) 0.0279(4) Uani 1 1 d . . .
C18 C 0.8002(2) 0.11041(11) 0.57068(9) 0.0346(5) Uani 1 1 d . . .
C19 C 0.7634(2) 0.04651(12) 0.55223(11) 0.0466(6) Uani 1 1 d . . .
H19 H 0.7861 0.0081 0.5748 0.056 Uiso 1 1 calc R . .
C20 C 0.6922(3) 0.04167(13) 0.49934(12) 0.0512(6) Uani 1 1 d . . .
C21 C 0.6607(2) 0.09618(13) 0.46516(10) 0.0470(6) Uani 1 1 d . . .
H21 H 0.6121 0.0912 0.4289 0.056 Uiso 1 1 calc R . .
C22 C 0.7023(2) 0.15857(11) 0.48537(9) 0.0349(5) Uani 1 1 d . . .
C23 C 0.9761(2) 0.22779(11) 0.72202(9) 0.0342(5) Uani 1 1 d . . .
H23 H 1.0516 0.2487 0.7197 0.041 Uiso 1 1 calc R . .
C24 C 0.9791(2) 0.17265(12) 0.75614(9) 0.0394(5) Uani 1 1 d . . .
H24 H 1.0548 0.1550 0.7754 0.047 Uiso 1 1 calc R . .
C25 C 0.8678(2) 0.14326(11) 0.76175(9) 0.0392(5) Uani 1 1 d . . .
H25 H 0.8665 0.1077 0.7874 0.047 Uiso 1 1 calc R . .
C26 C 0.7602(2) 0.16632(11) 0.72977(9) 0.0329(5) Uani 1 1 d . . .
H26 H 0.6843 0.1470 0.7336 0.039 Uiso 1 1 calc R . .
C27 C 0.76303(18) 0.21935(10) 0.69084(8) 0.0249(4) Uani 1 1 d . . .
C28 C 0.54450(18) 0.21198(10) 0.65480(8) 0.0267(4) Uani 1 1 d . . .
C29 C 0.4813(2) 0.23585(11) 0.69510(10) 0.0361(5) Uani 1 1 d . . .
C30 C 0.3642(2) 0.21532(13) 0.69940(12) 0.0487(6) Uani 1 1 d . . .
H30 H 0.3244 0.2327 0.7274 0.058 Uiso 1 1 calc R . .
C31 C 0.3084(2) 0.16863(13) 0.66132(12) 0.0473(6) Uani 1 1 d . . .
C32 C 0.3633(2) 0.14140(11) 0.62060(10) 0.0389(5) Uani 1 1 d . . .
H32 H 0.3229 0.1090 0.5951 0.047 Uiso 1 1 calc R . .
C33 C 0.48115(19) 0.16373(10) 0.61860(9) 0.0300(4) Uani 1 1 d . . .
C34 C 0.47567(19) 0.38594(11) 0.60727(9) 0.0343(5) Uani 1 1 d . . .
H34 H 0.4397 0.3644 0.5734 0.041 Uiso 1 1 calc R . .
C35 C 0.4025(2) 0.42765(12) 0.63143(10) 0.0384(5) Uani 1 1 d . . .
H35 H 0.3191 0.4345 0.6146 0.046 Uiso 1 1 calc R . .
C36 C 0.4541(2) 0.45991(12) 0.68164(10) 0.0386(5) Uani 1 1 d . . .
H36 H 0.4058 0.4886 0.6996 0.046 Uiso 1 1 calc R . .
C37 C 0.5756(2) 0.44927(11) 0.70423(9) 0.0352(5) Uani 1 1 d . . .
H37 H 0.6117 0.4711 0.7379 0.042 Uiso 1 1 calc R . .
C38 C 0.64830(18) 0.40564(10) 0.67743(8) 0.0278(4) Uani 1 1 d . . .
C39 C 0.81570(19) 0.41556(12) 0.75518(9) 0.0357(5) Uani 1 1 d . . .
C40 C 0.8184(2) 0.37367(13) 0.80091(10) 0.0434(6) Uani 1 1 d . . .
C41 C 0.8634(3) 0.39257(18) 0.85608(11) 0.0618(8) Uani 1 1 d . . .
H41 H 0.8633 0.3626 0.8862 0.074 Uiso 1 1 calc R . .
C42 C 0.9079(3) 0.4569(2) 0.86463(14) 0.0719(10) Uani 1 1 d . . .
C43 C 0.9103(3) 0.50159(18) 0.82229(15) 0.0683(9) Uani 1 1 d . . .
H43 H 0.9428 0.5454 0.8296 0.082 Uiso 1 1 calc R . .
C44 C 0.8631(2) 0.48013(14) 0.76801(12) 0.0506(6) Uani 1 1 d . . .
C45 C 1.03191(19) 0.36927(11) 0.70842(9) 0.0321(5) Uani 1 1 d . . .
C46 C 1.1247(2) 0.38800(11) 0.73904(9) 0.0356(5) Uani 1 1 d . . .
C47 C 1.23611(19) 0.41472(11) 0.77361(8) 0.0317(5) Uani 1 1 d . . .
C48 C 1.2397(2) 0.48054(12) 0.79366(10) 0.0404(5) Uani 1 1 d . . .
H48 H 1.1681 0.5074 0.7858 0.048 Uiso 1 1 calc R . .
C49 C 1.3473(2) 0.50696(13) 0.82494(11) 0.0490(6) Uani 1 1 d . . .
H49 H 1.3482 0.5517 0.8382 0.059 Uiso 1 1 calc R . .
C50 C 1.4529(2) 0.46866(13) 0.83684(10) 0.0469(6) Uani 1 1 d . . .
H50 H 1.5262 0.4872 0.8577 0.056 Uiso 1 1 calc R . .
C51 C 1.4508(2) 0.40289(14) 0.81814(11) 0.0475(6) Uani 1 1 d . . .
H51 H 1.5226 0.3762 0.8266 0.057 Uiso 1 1 calc R . .
C52 C 1.3435(2) 0.37618(13) 0.78706(10) 0.0433(6) Uani 1 1 d . . .
H52 H 1.3428 0.3311 0.7747 0.052 Uiso 1 1 calc R . .
C53 C 0.54821(19) 0.28163(10) 0.53327(8) 0.0289(4) Uani 1 1 d . . .
C54 C 0.45798(19) 0.26566(11) 0.49866(9) 0.0323(5) Uani 1 1 d . . .
C55 C 0.35216(19) 0.24743(11) 0.45731(8) 0.0321(5) Uani 1 1 d . . .
C56 C 0.3284(2) 0.18003(12) 0.44125(10) 0.0403(5) Uani 1 1 d . . .
H56 H 0.3837 0.1460 0.4573 0.048 Uiso 1 1 calc R . .
C57 C 0.2244(3) 0.16302(15) 0.40205(11) 0.0545(7) Uani 1 1 d . . .
H57 H 0.2090 0.1175 0.3920 0.065 Uiso 1 1 calc R . .
C58 C 0.1432(3) 0.21214(18) 0.37764(11) 0.0627(8) Uani 1 1 d . . .
H58 H 0.0737 0.2004 0.3502 0.075 Uiso 1 1 calc R . .
C59 C 0.1641(3) 0.27866(17) 0.39362(11) 0.0590(8) Uani 1 1 d . . .
H59 H 0.1073 0.3121 0.3777 0.071 Uiso 1 1 calc R . .
C60 C 0.2679(2) 0.29674(13) 0.43276(10) 0.0438(6) Uani 1 1 d . . .
H60 H 0.2817 0.3424 0.4429 0.053 Uiso 1 1 calc R . .

loop_
_atom_site_aniso_label
_atom_site_aniso_U_11
_atom_site_aniso_U_22
_atom_site_aniso_U_33
_atom_site_aniso_U_23
_atom_site_aniso_U_13
_atom_site_aniso_U_12
Ru1 0.02524(9) 0.02667(9) 0.02477(9) -0.00240(6) 0.00199(6) -0.00530(6)
Ru2 0.02340(8) 0.02379(9) 0.02192(8) 0.00040(6) 0.00143(6) -0.00281(6)
F1 0.0549(9) 0.0751(11) 0.0438(8) 0.0127(8) 0.0205(7) 0.0085(8)
F2 0.1126(15) 0.1008(15) 0.0278(8) 0.0054(9) -0.0116(9) -0.0084(12)
F3 0.0608(9) 0.0475(8) 0.0496(8) 0.0077(7) 0.0071(7) 0.0154(7)
F4 0.0635(9) 0.0389(7) 0.0325(7) -0.0012(6) -0.0071(6) 0.0101(6)
F5 0.1191(16) 0.0399(9) 0.0802(13) -0.0263(9) -0.0016(11) -0.0181(9)
F6 0.0661(9) 0.0472(8) 0.0270(7) 0.0008(6) -0.0008(6) 0.0029(7)
F7 0.0512(8) 0.0557(9) 0.0547(9) -0.0269(7) 0.0237(7) -0.0194(7)
F8 0.0422(9) 0.0798(12) 0.1158(15) -0.0316(11) 0.0398(10) -0.0282(8)
F9 0.0367(7) 0.0352(7) 0.0407(7) -0.0099(6) 0.0090(6) -0.0034(5)
F10 0.0870(12) 0.0509(9) 0.0347(8) -0.0002(7) 0.0101(7) -0.0069(8)
F11 0.0932(15) 0.178(2) 0.0620(12) -0.0755(14) -0.0057(11) -0.0136(15)
F12 0.1009(14) 0.0404(9) 0.0852(13) -0.0187(9) 0.0306(11) -0.0240(9)
N1 0.0383(10) 0.0291(9) 0.0318(10) -0.0010(8) 0.0077(8) -0.0076(8)
N2 0.0362(10) 0.0302(9) 0.0250(9) 0.0041(7) 0.0032(7) -0.0053(7)
N3 0.0255(8) 0.0340(9) 0.0260(9) -0.0003(7) 0.0047(7) -0.0039(7)
N4 0.0257(8) 0.0292(9) 0.0238(8) -0.0019(7) 0.0040(7) -0.0020(7)
N5 0.0261(8) 0.0288(9) 0.0219(8) -0.0034(7) 0.0003(7) -0.0004(7)
N6 0.0245(8) 0.0245(8) 0.0246(8) 0.0015(7) 0.0035(7) -0.0018(7)
N7 0.0288(9) 0.0259(8) 0.0269(9) 0.0011(7) 0.0043(7) -0.0008(7)
N8 0.0289(9) 0.0299(9) 0.0288(9) -0.0061(7) 0.0034(7) -0.0027(7)
C1 0.0487(14) 0.0369(13) 0.0440(14) -0.0056(11) 0.0068(11) -0.0146(11)
C2 0.0625(17) 0.0345(13) 0.0557(16) -0.0026(12) 0.0139(13) -0.0204(12)
C3 0.0674(17) 0.0341(13) 0.0536(16) 0.0094(11) 0.0175(13) -0.0101(12)
C4 0.0534(14) 0.0387(13) 0.0375(13) 0.0081(10) 0.0075(11) -0.0094(11)
C5 0.0356(11) 0.0300(11) 0.0317(11) 0.0011(9) 0.0099(9) -0.0036(9)
C6 0.0438(12) 0.0303(11) 0.0274(11) 0.0074(9) 0.0032(9) -0.0085(9)
C7 0.0537(15) 0.0444(14) 0.0336(12) 0.0093(10) 0.0115(11) -0.0055(11)
C8 0.078(2) 0.0575(16) 0.0303(13) 0.0064(12) 0.0157(13) -0.0018(14)
C9 0.081(2) 0.0579(17) 0.0261(12) 0.0077(12) -0.0011(13) -0.0134(15)
C10 0.0564(16) 0.0518(15) 0.0406(14) 0.0177(12) -0.0072(12) -0.0066(13)
C11 0.0514(14) 0.0339(12) 0.0348(12) 0.0086(10) 0.0064(11) -0.0016(10)
C12 0.0325(11) 0.0433(13) 0.0338(12) -0.0033(10) 0.0069(9) -0.0116(10)
C13 0.0290(12) 0.0608(16) 0.0474(14) -0.0039(12) 0.0139(10) -0.0083(11)
C14 0.0361(12) 0.0570(15) 0.0446(14) -0.0063(12) 0.0163(11) 0.0007(11)
C15 0.0343(11) 0.0406(12) 0.0333(12) -0.0064(10) 0.0092(9) -0.0011(10)
C16 0.0282(10) 0.0324(11) 0.0221(10) 0.0014(8) 0.0038(8) -0.0022(8)
C17 0.0272(10) 0.0301(10) 0.0265(10) -0.0051(8) 0.0057(8) -0.0015(8)
C18 0.0405(12) 0.0337(12) 0.0283(11) -0.0033(9) 0.0036(9) 0.0030(9)
C19 0.0626(16) 0.0305(12) 0.0458(14) -0.0022(11) 0.0087(12) 0.0023(11)
C20 0.0634(17) 0.0346(13) 0.0533(16) -0.0189(12) 0.0058(13) -0.0078(12)
C21 0.0537(15) 0.0492(15) 0.0338(13) -0.0165(11) -0.0025(11) -0.0033(12)
C22 0.0384(12) 0.0372(12) 0.0285(11) -0.0024(9) 0.0050(9) 0.0013(9)
C23 0.0302(11) 0.0356(12) 0.0333(11) -0.0055(9) -0.0022(9) 0.0012(9)
C24 0.0421(13) 0.0370(12) 0.0327(12) -0.0009(10) -0.0085(10) 0.0058(10)
C25 0.0538(14) 0.0332(12) 0.0273(11) 0.0045(9) -0.0006(10) 0.0050(10)
C26 0.0381(12) 0.0303(11) 0.0300(11) 0.0025(9) 0.0059(9) -0.0025(9)
C27 0.0289(10) 0.0232(10) 0.0230(10) -0.0035(8) 0.0059(8) 0.0010(8)
C28 0.0254(10) 0.0237(10) 0.0307(11) 0.0041(8) 0.0044(8) -0.0007(8)
C29 0.0367(12) 0.0315(12) 0.0417(13) -0.0074(10) 0.0118(10) -0.0066(9)
C30 0.0415(13) 0.0488(15) 0.0627(17) -0.0128(13) 0.0275(12) -0.0094(11)
C31 0.0300(12) 0.0432(14) 0.0722(18) -0.0059(13) 0.0184(12) -0.0114(10)
C32 0.0307(11) 0.0330(12) 0.0519(14) -0.0058(10) 0.0051(10) -0.0065(9)
C33 0.0307(11) 0.0251(10) 0.0336(11) 0.0016(9) 0.0046(9) 0.0013(8)
C34 0.0317(11) 0.0359(12) 0.0336(12) 0.0008(9) 0.0020(9) 0.0002(9)
C35 0.0303(11) 0.0401(12) 0.0441(13) 0.0022(10) 0.0053(10) 0.0058(9)
C36 0.0407(13) 0.0344(12) 0.0438(13) 0.0007(10) 0.0158(10) 0.0056(10)
C37 0.0371(12) 0.0333(11) 0.0356(12) -0.0041(9) 0.0083(9) 0.0005(9)
C38 0.0314(11) 0.0245(10) 0.0279(10) 0.0029(8) 0.0062(8) -0.0027(8)
C39 0.0280(11) 0.0403(12) 0.0379(12) -0.0150(10) 0.0039(9) -0.0003(9)
C40 0.0419(13) 0.0540(15) 0.0326(12) -0.0117(11) 0.0032(10) 0.0034(11)
C41 0.0556(17) 0.094(2) 0.0330(14) -0.0153(15) 0.0008(12) 0.0125(16)
C42 0.0497(17) 0.109(3) 0.0526(18) -0.049(2) -0.0015(14) -0.0014(17)
C43 0.0520(17) 0.074(2) 0.079(2) -0.0520(19) 0.0111(16) -0.0150(15)
C44 0.0453(14) 0.0474(15) 0.0608(17) -0.0216(13) 0.0145(12) -0.0082(12)
C45 0.0329(11) 0.0343(11) 0.0293(11) -0.0027(9) 0.0067(9) -0.0028(9)
C46 0.0338(12) 0.0392(12) 0.0328(12) -0.0049(10) 0.0039(10) -0.0054(9)
C47 0.0324(11) 0.0384(12) 0.0233(10) -0.0027(9) 0.0027(8) -0.0081(9)
C48 0.0422(13) 0.0345(12) 0.0406(13) -0.0011(10) -0.0015(10) -0.0010(10)
C49 0.0607(16) 0.0354(13) 0.0434(14) -0.0038(11) -0.0083(12) -0.0114(12)
C50 0.0455(14) 0.0517(15) 0.0357(13) 0.0024(11) -0.0120(11) -0.0172(12)
C51 0.0345(12) 0.0584(16) 0.0448(14) -0.0010(12) -0.0037(11) 0.0025(11)
C52 0.0397(13) 0.0422(13) 0.0466(14) -0.0129(11) 0.0046(11) -0.0011(10)
C53 0.0313(11) 0.0281(10) 0.0263(10) 0.0026(8) 0.0035(9) 0.0004(8)
C54 0.0332(11) 0.0325(11) 0.0303(11) 0.0010(9) 0.0037(9) -0.0009(9)
C55 0.0292(11) 0.0419(12) 0.0242(10) -0.0017(9) 0.0028(8) -0.0028(9)
C56 0.0404(13) 0.0446(13) 0.0362(12) -0.0093(10) 0.0079(10) -0.0033(10)
C57 0.0549(16) 0.0629(17) 0.0451(15) -0.0241(13) 0.0085(13) -0.0212(14)
C58 0.0483(16) 0.095(2) 0.0375(15) -0.0083(15) -0.0099(12) -0.0198(16)
C59 0.0453(15) 0.080(2) 0.0436(15) 0.0094(14) -0.0122(12) 0.0033(14)
C60 0.0424(13) 0.0473(14) 0.0376(13) 0.0040(11) -0.0020(10) -0.0005(11)

loop_
_atom_type_symbol
_atom_type_description
_atom_type_scat_dispersion_real
_atom_type_scat_dispersion_imag
_atom_type_scat_source
C C 0.0033 0.0016 'International Tables Vol C Tables 4.2.6.8 and 6.1.1.4'
H H 0.0000 0.0000 'International Tables Vol C Tables 4.2.6.8 and 6.1.1.4'
N N 0.0061 0.0033 'International Tables Vol C Tables 4.2.6.8 and 6.1.1.4'
F F 0.0171 0.0103 'International Tables Vol C Tables 4.2.6.8 and 6.1.1.4'
Ru Ru -1.2594 0.8363 'International Tables Vol C Tables 4.2.6.8 and 6.1.1.4'

loop_
_geom_angle_atom_site_label_1
_geom_angle_atom_site_label_2
_geom_angle_atom_site_label_3
_geom_angle
_geom_angle_site_symmetry_1
_geom_angle_site_symmetry_3
_geom_angle_publ_flag
C45 Ru1 N8 92.45(8) . . ?
C45 Ru1 N1 97.59(8) . . ?
N8 Ru1 N1 93.73(7) . . ?
C45 Ru1 N3 92.43(8) . . ?
N8 Ru1 N3 174.56(7) . . ?
N1 Ru1 N3 87.99(7) . . ?
C45 Ru1 N5 87.05(7) . . ?
N8 Ru1 N5 91.47(7) . . ?
N1 Ru1 N5 172.86(6) . . ?
N3 Ru1 N5 86.40(6) . . ?
C45 Ru1 Ru2 164.49(6) . . ?
N8 Ru1 Ru2 90.29(5) . . ?
N1 Ru1 Ru2 97.45(5) . . ?
N3 Ru1 Ru2 84.37(5) . . ?
N5 Ru1 Ru2 77.62(4) . . ?
C53 Ru2 N6 99.10(7) . . ?
C53 Ru2 N4 96.87(8) . . ?
N6 Ru2 N4 93.67(7) . . ?
C53 Ru2 N7 89.39(7) . . ?
N6 Ru2 N7 86.59(6) . . ?
N4 Ru2 N7 173.61(6) . . ?
C53 Ru2 N2 87.21(7) . . ?
N6 Ru2 N2 171.36(7) . . ?
N4 Ru2 N2 91.40(7) . . ?
N7 Ru2 N2 87.60(7) . . ?
C53 Ru2 Ru1 164.03(6) . . ?
N6 Ru2 Ru1 94.84(5) . . ?
N4 Ru2 Ru1 89.94(5) . . ?
N7 Ru2 Ru1 83.67(4) . . ?
N2 Ru2 Ru1 78.16(5) . . ?
C5 N1 C1 119.90(19) . . ?
C5 N1 Ru1 115.06(13) . . ?
C1 N1 Ru1 124.83(15) . . ?
C5 N2 C6 113.32(17) . . ?
C5 N2 Ru2 128.11(14) . . ?
C6 N2 Ru2 118.42(13) . . ?
C16 N3 C12 117.87(18) . . ?
C16 N3 Ru1 122.12(13) . . ?
C12 N3 Ru1 119.87(14) . . ?
C16 N4 C17 115.76(16) . . ?
C16 N4 Ru2 120.06(13) . . ?
C17 N4 Ru2 124.13(13) . . ?
C23 N5 C27 117.07(18) . . ?
C23 N5 Ru1 118.65(14) . . ?
C27 N5 Ru1 124.13(13) . . ?
C27 N6 C28 119.39(16) . . ?
C27 N6 Ru2 115.87(13) . . ?
C28 N6 Ru2 124.60(12) . . ?
C34 N7 C38 116.92(18) . . ?
C34 N7 Ru2 121.18(14) . . ?
C38 N7 Ru2 121.67(13) . . ?
C38 N8 C39 116.43(17) . . ?
C38 N8 Ru1 120.80(13) . . ?
C39 N8 Ru1 122.71(13) . . ?
C2 C1 N1 123.2(2) . . ?
C1 C2 C3 118.4(2) . . ?
C4 C3 C2 120.2(2) . . ?
C3 C4 C5 120.6(2) . . ?
N2 C5 N1 117.86(18) . . ?
N2 C5 C4 124.4(2) . . ?
N1 C5 C4 117.75(19) . . ?
C7 C6 C11 115.4(2) . . ?
C7 C6 N2 121.1(2) . . ?
C11 C6 N2 123.5(2) . . ?
F1 C7 C8 117.8(2) . . ?
F1 C7 C6 118.6(2) . . ?
C8 C7 C6 123.6(2) . . ?
C9 C8 C7 116.7(3) . . ?
F2 C9 C8 118.4(3) . . ?
F2 C9 C10 117.8(3) . . ?
C8 C9 C10 123.8(2) . . ?
C9 C10 C11 116.6(3) . . ?
F3 C11 C10 118.3(2) . . ?
F3 C11 C6 117.8(2) . . ?
C10 C11 C6 123.8(2) . . ?
C13 C12 N3 123.5(2) . . ?
C12 C13 C14 118.8(2) . . ?
C15 C14 C13 119.3(2) . . ?
C14 C15 C16 120.2(2) . . ?
N3 C16 N4 117.92(18) . . ?
N3 C16 C15 120.17(18) . . ?
N4 C16 C15 121.90(18) . . ?
C18 C17 C22 115.02(19) . . ?
C18 C17 N4 121.14(18) . . ?
C22 C17 N4 123.84(19) . . ?
F4 C18 C19 118.0(2) . . ?
F4 C18 C17 117.70(18) . . ?
C19 C18 C17 124.3(2) . . ?
C20 C19 C18 116.6(2) . . ?
F5 C20 C21 118.7(2) . . ?
F5 C20 C19 118.3(2) . . ?
C21 C20 C19 123.0(2) . . ?
C20 C21 C22 117.8(2) . . ?
F6 C22 C21 117.8(2) . . ?
F6 C22 C17 118.96(19) . . ?
C21 C22 C17 123.2(2) . . ?
N5 C23 C24 123.9(2) . . ?
C23 C24 C25 118.4(2) . . ?
C26 C25 C24 119.5(2) . . ?
C25 C26 C27 119.9(2) . . ?
N6 C27 N5 117.02(17) . . ?
N6 C27 C26 122.83(18) . . ?
N5 C27 C26 120.08(18) . . ?
C29 C28 C33 114.73(18) . . ?
C29 C28 N6 122.46(18) . . ?
C33 C28 N6 122.80(18) . . ?
F7 C29 C30 118.4(2) . . ?
F7 C29 C28 117.61(18) . . ?
C30 C29 C28 124.0(2) . . ?
C31 C30 C29 117.1(2) . . ?
F8 C31 C32 118.4(2) . . ?
F8 C31 C30 118.2(2) . . ?
C32 C31 C30 123.4(2) . . ?
C31 C32 C33 116.8(2) . . ?
F9 C33 C32 117.33(19) . . ?
F9 C33 C28 118.67(18) . . ?
C32 C33 C28 124.0(2) . . ?
N7 C34 C35 124.7(2) . . ?
C34 C35 C36 118.5(2) . . ?
C37 C36 C35 118.9(2) . . ?
C36 C37 C38 120.6(2) . . ?
N8 C38 N7 117.24(18) . . ?
N8 C38 C37 122.40(19) . . ?
N7 C38 C37 120.35(18) . . ?
C40 C39 C44 115.1(2) . . ?
C40 C39 N8 122.4(2) . . ?
C44 C39 N8 122.5(2) . . ?
F10 C40 C39 118.6(2) . . ?
F10 C40 C41 117.3(3) . . ?
C39 C40 C41 124.1(3) . . ?
C42 C41 C40 116.7(3) . . ?
C43 C42 F11 118.5(3) . . ?
C43 C42 C41 123.5(3) . . ?
F11 C42 C41 118.0(4) . . ?
C42 C43 C44 117.3(3) . . ?
F12 C44 C43 119.1(3) . . ?
F12 C44 C39 117.5(2) . . ?
C43 C44 C39 123.3(3) . . ?
C46 C45 Ru1 171.0(2) . . ?
C45 C46 C47 176.1(3) . . ?
C48 C47 C52 117.8(2) . . ?
C48 C47 C46 120.6(2) . . ?
C52 C47 C46 121.5(2) . . ?
C49 C48 C47 120.7(2) . . ?
C50 C49 C48 120.6(2) . . ?
C49 C50 C51 119.6(2) . . ?
C50 C51 C52 120.0(2) . . ?
C51 C52 C47 121.2(2) . . ?
C54 C53 Ru2 174.79(18) . . ?
C53 C54 C55 179.2(3) . . ?
C60 C55 C56 118.3(2) . . ?
C60 C55 C54 120.5(2) . . ?
C56 C55 C54 121.3(2) . . ?
C57 C56 C55 120.6(2) . . ?
C58 C57 C56 120.5(3) . . ?
C57 C58 C59 119.6(2) . . ?
C58 C59 C60 120.7(3) . . ?
C59 C60 C55 120.3(2) . . ?

loop_
_geom_bond_atom_site_label_1
_geom_bond_atom_site_label_2
_geom_bond_distance
_geom_bond_site_symmetry_2
_geom_bond_publ_flag
Ru1 C45 1.994(2) . ?
Ru1 N8 2.0021(17) . ?
Ru1 N1 2.0046(17) . ?
Ru1 N3 2.0872(17) . ?
Ru1 N5 2.1661(17) . ?
Ru1 Ru2 2.4640(2) . ?
Ru2 C53 1.973(2) . ?
Ru2 N6 1.9853(16) . ?
Ru2 N4 1.9987(16) . ?
Ru2 N7 2.1452(17) . ?
Ru2 N2 2.1517(17) . ?
F1 C7 1.341(3) . ?
F2 C9 1.363(3) . ?
F3 C11 1.342(3) . ?
F4 C18 1.348(2) . ?
F5 C20 1.359(3) . ?
F6 C22 1.340(3) . ?
F7 C29 1.349(2) . ?
F8 C31 1.357(3) . ?
F9 C33 1.341(2) . ?
F10 C40 1.345(3) . ?
F11 C42 1.359(3) . ?
F12 C44 1.343(3) . ?
N1 C5 1.371(3) . ?
N1 C1 1.369(3) . ?
N2 C5 1.352(3) . ?
N2 C6 1.436(3) . ?
N3 C16 1.364(3) . ?
N3 C12 1.365(3) . ?
N4 C16 1.367(3) . ?
N4 C17 1.424(3) . ?
N5 C23 1.362(3) . ?
N5 C27 1.368(3) . ?
N6 C27 1.358(2) . ?
N6 C28 1.422(2) . ?
N7 C34 1.358(3) . ?
N7 C38 1.368(3) . ?
N8 C38 1.364(3) . ?
N8 C39 1.429(3) . ?
C1 C2 1.349(3) . ?
C2 C3 1.396(4) . ?
C3 C4 1.360(3) . ?
C4 C5 1.431(3) . ?
C6 C7 1.385(3) . ?
C6 C11 1.388(3) . ?
C7 C8 1.384(3) . ?
C8 C9 1.367(4) . ?
C9 C10 1.368(4) . ?
C10 C11 1.379(3) . ?
C12 C13 1.360(3) . ?
C13 C14 1.394(3) . ?
C14 C15 1.359(3) . ?
C15 C16 1.417(3) . ?
C17 C18 1.387(3) . ?
C17 C22 1.386(3) . ?
C18 C19 1.375(3) . ?
C19 C20 1.369(4) . ?
C20 C21 1.362(4) . ?
C21 C22 1.373(3) . ?
C23 C24 1.364(3) . ?
C24 C25 1.387(3) . ?
C25 C26 1.362(3) . ?
C26 C27 1.414(3) . ?
C28 C29 1.386(3) . ?
C28 C33 1.389(3) . ?
C29 C30 1.375(3) . ?
C30 C31 1.364(4) . ?
C31 C32 1.363(3) . ?
C32 C33 1.381(3) . ?
C34 C35 1.362(3) . ?
C35 C36 1.393(3) . ?
C36 C37 1.361(3) . ?
C37 C38 1.416(3) . ?
C39 C40 1.378(3) . ?
C39 C44 1.392(3) . ?
C40 C41 1.383(3) . ?
C41 C42 1.366(5) . ?
C42 C43 1.357(5) . ?
C43 C44 1.382(4) . ?
C45 C46 1.200(3) . ?
C46 C47 1.445(3) . ?
C47 C48 1.387(3) . ?
C47 C52 1.392(3) . ?
C48 C49 1.380(3) . ?
C49 C50 1.371(4) . ?
C50 C51 1.376(4) . ?
C51 C52 1.378(3) . ?
C53 C54 1.211(3) . ?
C54 C55 1.428(3) . ?
C55 C60 1.398(3) . ?
C55 C56 1.399(3) . ?
C56 C57 1.380(3) . ?
C57 C58 1.374(4) . ?
C58 C59 1.378(4) . ?
C59 C60 1.382(3) . ?

loop_
_geom_torsion_atom_site_label_1
_geom_torsion_atom_site_label_2
_geom_torsion_atom_site_label_3
_geom_torsion_atom_site_label_4
_geom_torsion
_geom_torsion_site_symmetry_1
_geom_torsion_site_symmetry_2
_geom_torsion_site_symmetry_3
_geom_torsion_site_symmetry_4
_geom_torsion_publ_flag
C45 Ru1 Ru2 C53 -177.0(3) . . . . ?
N8 Ru1 Ru2 C53 82.7(2) . . . . ?
N1 Ru1 Ru2 C53 -11.1(2) . . . . ?
N3 Ru1 Ru2 C53 -98.3(2) . . . . ?
N5 Ru1 Ru2 C53 174.2(2) . . . . ?
C45 Ru1 Ru2 N6 32.3(2) . . . . ?
N8 Ru1 Ru2 N6 -68.03(7) . . . . ?
N1 Ru1 Ru2 N6 -161.83(7) . . . . ?
N3 Ru1 Ru2 N6 110.95(7) . . . . ?
N5 Ru1 Ru2 N6 23.41(6) . . . . ?
C45 Ru1 Ru2 N4 -61.4(2) . . . . ?
N8 Ru1 Ru2 N4 -161.71(7) . . . . ?
N1 Ru1 Ru2 N4 104.49(7) . . . . ?
N3 Ru1 Ru2 N4 17.27(7) . . . . ?
N5 Ru1 Ru2 N4 -70.27(6) . . . . ?
C45 Ru1 Ru2 N7 118.3(2) . . . . ?
N8 Ru1 Ru2 N7 17.98(7) . . . . ?
N1 Ru1 Ru2 N7 -75.82(7) . . . . ?
N3 Ru1 Ru2 N7 -163.04(6) . . . . ?
N5 Ru1 Ru2 N7 109.43(6) . . . . ?
C45 Ru1 Ru2 N2 -152.9(2) . . . . ?
N8 Ru1 Ru2 N2 106.85(7) . . . . ?
N1 Ru1 Ru2 N2 13.05(7) . . . . ?
N3 Ru1 Ru2 N2 -74.17(7) . . . . ?
N5 Ru1 Ru2 N2 -161.71(7) . . . . ?
C45 Ru1 N1 C5 162.79(15) . . . . ?
N8 Ru1 N1 C5 -104.23(15) . . . . ?
N3 Ru1 N1 C5 70.60(15) . . . . ?
N5 Ru1 N1 C5 32.5(6) . . . . ?
Ru2 Ru1 N1 C5 -13.45(15) . . . . ?
C45 Ru1 N1 C1 -11.9(2) . . . . ?
N8 Ru1 N1 C1 81.05(19) . . . . ?
N3 Ru1 N1 C1 -104.11(19) . . . . ?
N5 Ru1 N1 C1 -142.3(5) . . . . ?
Ru2 Ru1 N1 C1 171.84(18) . . . . ?
C53 Ru2 N2 C5 155.31(19) . . . . ?
N6 Ru2 N2 C5 18.1(5) . . . . ?
N4 Ru2 N2 C5 -107.88(18) . . . . ?
N7 Ru2 N2 C5 65.80(18) . . . . ?
Ru1 Ru2 N2 C5 -18.23(17) . . . . ?
C53 Ru2 N2 C6 -19.94(16) . . . . ?
N6 Ru2 N2 C6 -157.2(4) . . . . ?
N4 Ru2 N2 C6 76.87(16) . . . . ?
N7 Ru2 N2 C6 -109.45(16) . . . . ?
Ru1 Ru2 N2 C6 166.52(16) . . . . ?
C45 Ru1 N3 C16 145.76(16) . . . . ?
N8 Ru1 N3 C16 -8.2(8) . . . . ?
N1 Ru1 N3 C16 -116.72(16) . . . . ?
N5 Ru1 N3 C16 58.86(15) . . . . ?
Ru2 Ru1 N3 C16 -19.03(14) . . . . ?
C45 Ru1 N3 C12 -30.01(17) . . . . ?
N8 Ru1 N3 C12 176.1(7) . . . . ?
N1 Ru1 N3 C12 67.51(16) . . . . ?
N5 Ru1 N3 C12 -116.90(16) . . . . ?
Ru2 Ru1 N3 C12 165.21(16) . . . . ?
C53 Ru2 N4 C16 143.72(15) . . . . ?
N6 Ru2 N4 C16 -116.65(15) . . . . ?
N7 Ru2 N4 C16 -24.5(7) . . . . ?
N2 Ru2 N4 C16 56.35(15) . . . . ?
Ru1 Ru2 N4 C16 -21.80(14) . . . . ?
C53 Ru2 N4 C17 -39.00(16) . . . . ?
N6 Ru2 N4 C17 60.64(15) . . . . ?
N7 Ru2 N4 C17 152.8(5) . . . . ?
N2 Ru2 N4 C17 -126.36(15) . . . . ?
Ru1 Ru2 N4 C17 155.48(15) . . . . ?
C45 Ru1 N5 C23 -23.09(16) . . . . ?
N8 Ru1 N5 C23 -115.47(15) . . . . ?
N1 Ru1 N5 C23 107.7(5) . . . . ?
N3 Ru1 N5 C23 69.53(15) . . . . ?
Ru2 Ru1 N5 C23 154.55(15) . . . . ?
C45 Ru1 N5 C27 152.35(16) . . . . ?
N8 Ru1 N5 C27 59.97(15) . . . . ?
N1 Ru1 N5 C27 -76.8(6) . . . . ?
N3 Ru1 N5 C27 -115.02(15) . . . . ?
Ru2 Ru1 N5 C27 -30.00(14) . . . . ?
C53 Ru2 N6 C27 161.84(14) . . . . ?
N4 Ru2 N6 C27 64.27(14) . . . . ?
N7 Ru2 N6 C27 -109.33(14) . . . . ?
N2 Ru2 N6 C27 -61.5(5) . . . . ?
Ru1 Ru2 N6 C27 -25.98(13) . . . . ?
C53 Ru2 N6 C28 -22.50(17) . . . . ?
N4 Ru2 N6 C28 -120.07(15) . . . . ?
N7 Ru2 N6 C28 66.33(15) . . . . ?
N2 Ru2 N6 C28 114.1(4) . . . . ?
Ru1 Ru2 N6 C28 149.68(15) . . . . ?
C53 Ru2 N7 C34 1.50(16) . . . . ?
N6 Ru2 N7 C34 -97.65(16) . . . . ?
N4 Ru2 N7 C34 169.8(5) . . . . ?
N2 Ru2 N7 C34 88.74(16) . . . . ?
Ru1 Ru2 N7 C34 167.09(16) . . . . ?
C53 Ru2 N7 C38 175.84(15) . . . . ?
N6 Ru2 N7 C38 76.68(15) . . . . ?
N4 Ru2 N7 C38 -15.8(7) . . . . ?
N2 Ru2 N7 C38 -96.92(15) . . . . ?
Ru1 Ru2 N7 C38 -18.58(14) . . . . ?
C45 Ru1 N8 C38 170.63(16) . . . . ?
N1 Ru1 N8 C38 72.85(16) . . . . ?
N3 Ru1 N8 C38 -35.4(8) . . . . ?
N5 Ru1 N8 C38 -102.25(15) . . . . ?
Ru2 Ru1 N8 C38 -24.63(15) . . . . ?
C45 Ru1 N8 C39 -6.51(17) . . . . ?
N1 Ru1 N8 C39 -104.29(17) . . . . ?
N3 Ru1 N8 C39 147.4(7) . . . . ?
N5 Ru1 N8 C39 80.60(17) . . . . ?
Ru2 Ru1 N8 C39 158.22(16) . . . . ?
C5 N1 C1 C2 0.7(4) . . . . ?
Ru1 N1 C1 C2 175.2(2) . . . . ?
N1 C1 C2 C3 1.0(4) . . . . ?
C1 C2 C3 C4 -1.2(4) . . . . ?
C2 C3 C4 C5 -0.1(4) . . . . ?
C6 N2 C5 N1 -171.02(19) . . . . ?
Ru2 N2 C5 N1 13.5(3) . . . . ?
C6 N2 C5 C4 9.1(3) . . . . ?
Ru2 N2 C5 C4 -166.34(18) . . . . ?
C1 N1 C5 N2 178.1(2) . . . . ?
Ru1 N1 C5 N2 3.2(2) . . . . ?
C1 N1 C5 C4 -2.0(3) . . . . ?
Ru1 N1 C5 C4 -176.97(17) . . . . ?
C3 C4 C5 N2 -178.4(2) . . . . ?
C3 C4 C5 N1 1.7(4) . . . . ?
C5 N2 C6 C7 87.6(3) . . . . ?
Ru2 N2 C6 C7 -96.5(2) . . . . ?
C5 N2 C6 C11 -92.5(3) . . . . ?
Ru2 N2 C6 C11 83.4(2) . . . . ?
C11 C6 C7 F1 177.7(2) . . . . ?
N2 C6 C7 F1 -2.4(3) . . . . ?
C11 C6 C7 C8 -2.3(3) . . . . ?
N2 C6 C7 C8 177.6(2) . . . . ?
F1 C7 C8 C9 -178.5(2) . . . . ?
C6 C7 C8 C9 1.5(4) . . . . ?
C7 C8 C9 F2 179.4(2) . . . . ?
C7 C8 C9 C10 0.6(4) . . . . ?
F2 C9 C10 C11 179.6(2) . . . . ?
C8 C9 C10 C11 -1.5(4) . . . . ?
C9 C10 C11 F3 179.0(2) . . . . ?
C9 C10 C11 C6 0.5(4) . . . . ?
C7 C6 C11 F3 -177.2(2) . . . . ?
N2 C6 C11 F3 2.9(3) . . . . ?
C7 C6 C11 C10 1.2(3) . . . . ?
N2 C6 C11 C10 -178.7(2) . . . . ?
C16 N3 C12 C13 -1.3(3) . . . . ?
Ru1 N3 C12 C13 174.68(19) . . . . ?
N3 C12 C13 C14 -1.1(4) . . . . ?
C12 C13 C14 C15 1.4(4) . . . . ?
C13 C14 C15 C16 0.5(4) . . . . ?
C12 N3 C16 N4 -175.73(18) . . . . ?
Ru1 N3 C16 N4 8.4(2) . . . . ?
C12 N3 C16 C15 3.2(3) . . . . ?
Ru1 N3 C16 C15 -172.66(15) . . . . ?
C17 N4 C16 N3 -164.77(17) . . . . ?
Ru2 N4 C16 N3 12.7(2) . . . . ?
C17 N4 C16 C15 16.3(3) . . . . ?
Ru2 N4 C16 C15 -166.16(16) . . . . ?
C14 C15 C16 N3 -2.9(3) . . . . ?
C14 C15 C16 N4 176.0(2) . . . . ?
C16 N4 C17 C18 75.1(2) . . . . ?
Ru2 N4 C17 C18 -102.3(2) . . . . ?
C16 N4 C17 C22 -104.3(2) . . . . ?
Ru2 N4 C17 C22 78.3(2) . . . . ?
C22 C17 C18 F4 177.21(19) . . . . ?
N4 C17 C18 F4 -2.3(3) . . . . ?
C22 C17 C18 C19 -2.4(3) . . . . ?
N4 C17 C18 C19 178.1(2) . . . . ?
F4 C18 C19 C20 -179.9(2) . . . . ?
C17 C18 C19 C20 -0.3(4) . . . . ?
C18 C19 C20 F5 -178.5(2) . . . . ?
C18 C19 C20 C21 1.8(4) . . . . ?
F5 C20 C21 C22 179.8(2) . . . . ?
C19 C20 C21 C22 -0.4(4) . . . . ?
C20 C21 C22 F6 175.3(2) . . . . ?
C20 C21 C22 C17 -2.6(4) . . . . ?
C18 C17 C22 F6 -174.02(19) . . . . ?
N4 C17 C22 F6 5.4(3) . . . . ?
C18 C17 C22 C21 3.9(3) . . . . ?
N4 C17 C22 C21 -176.6(2) . . . . ?
C27 N5 C23 C24 -6.3(3) . . . . ?
Ru1 N5 C23 C24 169.50(17) . . . . ?
N5 C23 C24 C25 -2.7(3) . . . . ?
C23 C24 C25 C26 5.5(3) . . . . ?
C24 C25 C26 C27 0.7(3) . . . . ?
C28 N6 C27 N5 -166.98(17) . . . . ?
Ru2 N6 C27 N5 8.9(2) . . . . ?
C28 N6 C27 C26 16.0(3) . . . . ?
Ru2 N6 C27 C26 -168.09(15) . . . . ?
C23 N5 C27 N6 -164.69(17) . . . . ?
Ru1 N5 C27 N6 19.8(2) . . . . ?
C23 N5 C27 C26 12.4(3) . . . . ?
Ru1 N5 C27 C26 -163.10(14) . . . . ?
C25 C26 C27 N6 167.0(2) . . . . ?
C25 C26 C27 N5 -9.9(3) . . . . ?
C27 N6 C28 C29 70.6(3) . . . . ?
Ru2 N6 C28 C29 -105.0(2) . . . . ?
C27 N6 C28 C33 -110.6(2) . . . . ?
Ru2 N6 C28 C33 73.9(2) . . . . ?
C33 C28 C29 F7 178.49(19) . . . . ?
N6 C28 C29 F7 -2.6(3) . . . . ?
C33 C28 C29 C30 -1.1(3) . . . . ?
N6 C28 C29 C30 177.8(2) . . . . ?
F7 C29 C30 C31 -179.6(2) . . . . ?
C28 C29 C30 C31 0.0(4) . . . . ?
C29 C30 C31 F8 -178.1(2) . . . . ?
C29 C30 C31 C32 0.9(4) . . . . ?
F8 C31 C32 C33 178.5(2) . . . . ?
C30 C31 C32 C33 -0.6(4) . . . . ?
C31 C32 C33 F9 177.5(2) . . . . ?
C31 C32 C33 C28 -0.7(3) . . . . ?
C29 C28 C33 F9 -176.66(18) . . . . ?
N6 C28 C33 F9 4.4(3) . . . . ?
C29 C28 C33 C32 1.5(3) . . . . ?
N6 C28 C33 C32 -177.4(2) . . . . ?
C38 N7 C34 C35 -0.9(3) . . . . ?
Ru2 N7 C34 C35 173.74(18) . . . . ?
N7 C34 C35 C36 -0.1(4) . . . . ?
C34 C35 C36 C37 0.8(3) . . . . ?
C35 C36 C37 C38 -0.6(3) . . . . ?
C39 N8 C38 N7 -166.73(18) . . . . ?
Ru1 N8 C38 N7 16.0(2) . . . . ?
C39 N8 C38 C37 12.9(3) . . . . ?
Ru1 N8 C38 C37 -164.42(16) . . . . ?
C34 N7 C38 N8 -179.25(18) . . . . ?
Ru2 N7 C38 N8 6.2(2) . . . . ?
C34 N7 C38 C37 1.1(3) . . . . ?
Ru2 N7 C38 C37 -173.46(15) . . . . ?
C36 C37 C38 N8 179.9(2) . . . . ?
C36 C37 C38 N7 -0.4(3) . . . . ?
C38 N8 C39 C40 92.7(3) . . . . ?
Ru1 N8 C39 C40 -90.1(2) . . . . ?
C38 N8 C39 C44 -88.9(3) . . . . ?
Ru1 N8 C39 C44 88.4(2) . . . . ?
C44 C39 C40 F10 -180.0(2) . . . . ?
N8 C39 C40 F10 -1.4(3) . . . . ?
C44 C39 C40 C41 0.4(4) . . . . ?
N8 C39 C40 C41 178.9(2) . . . . ?
F10 C40 C41 C42 180.0(2) . . . . ?
C39 C40 C41 C42 -0.3(4) . . . . ?
C40 C41 C42 C43 -0.4(5) . . . . ?
C40 C41 C42 F11 -179.9(3) . . . . ?
F11 C42 C43 C44 -179.6(3) . . . . ?
C41 C42 C43 C44 1.0(5) . . . . ?
C42 C43 C44 F12 178.0(3) . . . . ?
C42 C43 C44 C39 -0.9(4) . . . . ?
C40 C39 C44 F12 -178.6(2) . . . . ?
N8 C39 C44 F12 2.9(3) . . . . ?
C40 C39 C44 C43 0.3(4) . . . . ?
N8 C39 C44 C43 -178.3(2) . . . . ?
N8 Ru1 C45 C46 -92.7(13) . . . . ?
N1 Ru1 C45 C46 1.4(13) . . . . ?
N3 Ru1 C45 C46 89.6(13) . . . . ?
N5 Ru1 C45 C46 175.9(13) . . . . ?
Ru2 Ru1 C45 C46 167.3(11) . . . . ?
Ru1 C45 C46 C47 2(5) . . . . ?
C45 C46 C47 C48 48(4) . . . . ?
C45 C46 C47 C52 -130(4) . . . . ?
C52 C47 C48 C49 1.2(4) . . . . ?
C46 C47 C48 C49 -177.6(2) . . . . ?
C47 C48 C49 C50 0.0(4) . . . . ?
C48 C49 C50 C51 -1.0(4) . . . . ?
C49 C50 C51 C52 0.8(4) . . . . ?
C50 C51 C52 C47 0.5(4) . . . . ?
C48 C47 C52 C51 -1.5(4) . . . . ?
C46 C47 C52 C51 177.3(2) . . . . ?
N6 Ru2 C53 C54 -44(2) . . . . ?
N4 Ru2 C53 C54 50(2) . . . . ?
N7 Ru2 C53 C54 -131(2) . . . . ?
N2 Ru2 C53 C54 142(2) . . . . ?
Ru1 Ru2 C53 C54 165.1(19) . . . . ?
Ru2 C53 C54 C55 -133(21) . . . . ?
C53 C54 C55 C60 -58(22) . . . . ?
C53 C54 C55 C56 123(22) . . . . ?
C60 C55 C56 C57 0.2(3) . . . . ?
C54 C55 C56 C57 178.7(2) . . . . ?
C55 C56 C57 C58 0.8(4) . . . . ?
C56 C57 C58 C59 -1.8(4) . . . . ?
C57 C58 C59 C60 1.9(5) . . . . ?
C58 C59 C60 C55 -0.9(4) . . . . ?
C56 C55 C60 C59 -0.1(4) . . . . ?
C54 C55 C60 C59 -178.6(2) . . . . ?
